data_7023259
loop_
_publ_author_name
'Deng, Ye'
'Hou, Chuan-Tao'
'Walton, Richard I.'
'Tang, Jiaqian'
'Zhu, Peizhi'
'Zhang, Kou-Lin'
'Ng, Seik Weng'

_publ_section_title
;
 Preparation, structural diversity and characterization of a family of
 Cd(II)-organic frameworks.
;
_journal_issue 34
_journal_name_full 'Dalton transactions (Cambridge, England : 2003)'
_journal_page_first 12468
_journal_page_last 12480
_journal_paper_doi 10.1039/c3dt51118a
_journal_volume 42
_journal_year 2013
_chemical_formula_sum 'C20 H17 Cd I N6 O5'
_chemical_formula_weight 660.70
_chemical_name_systematic
; 
 ? 
;
_space_group_IT_number 14
_symmetry_cell_setting monoclinic
_symmetry_space_group_name_Hall '-P 2ybc'
_symmetry_space_group_name_H-M 'P 1 21/c 1'
_atom_sites_solution_hydrogens geom
_atom_sites_solution_primary direct
_atom_sites_solution_secondary difmap
_audit_creation_method SHELXL-97
_cell_angle_alpha 90.00
_cell_angle_beta 119.252(5)
_cell_angle_gamma 90.00
_cell_formula_units_Z 4
_cell_length_a 8.9822(8)
_cell_length_b 26.469(2)
_cell_length_c 11.0259(7)
_cell_measurement_reflns_used 6027
_cell_measurement_temperature 296(2)
_cell_measurement_theta_max 27.457
_cell_measurement_theta_min 2.540
_cell_volume 2287.1(3)
_computing_cell_refinement 'SAINT (Bruker, 2005)'
_computing_data_collection 'APEX2 (Bruker, 2005)'
_computing_data_reduction 'SAINT (Bruker, 2005)'
_computing_molecular_graphics 'Diamond (CRYSTAL IMPACT, 2001)'
_computing_publication_material 'publCIF (Westrip, 2010)'
_computing_structure_refinement 'SHELXL-97 (Sheldrick, 2008)'
_computing_structure_solution 'SHELXS-97 (Sheldrick, 2008)'
_diffrn_ambient_temperature 296(2)
_diffrn_detector_area_resol_mean 8.3
_diffrn_measured_fraction_theta_full 0.991
_diffrn_measured_fraction_theta_max 0.991
_diffrn_measurement_device_type 'Bruker APEXII area-detector'
_diffrn_measurement_method '\f and \w'
_diffrn_radiation_monochromator graphite
_diffrn_radiation_source 'fine-focus sealed tube'
_diffrn_radiation_type MoK\a
_diffrn_radiation_wavelength 0.71073
_diffrn_reflns_av_R_equivalents 0.0338
_diffrn_reflns_av_unetI/netI 0.0328
_diffrn_reflns_limit_h_max 10
_diffrn_reflns_limit_h_min -11
_diffrn_reflns_limit_k_max 34
_diffrn_reflns_limit_k_min -34
_diffrn_reflns_limit_l_max 14
_diffrn_reflns_limit_l_min -14
_diffrn_reflns_number 19945
_diffrn_reflns_theta_full 27.53
_diffrn_reflns_theta_max 27.53
_diffrn_reflns_theta_min 1.54
_exptl_absorpt_coefficient_mu 2.349
_exptl_absorpt_correction_T_max 0.640
_exptl_absorpt_correction_T_min 0.528
_exptl_absorpt_correction_type empirical
_exptl_absorpt_process_details '(SADABS; Sheldrick, 1996)'
_exptl_crystal_colour yellow
_exptl_crystal_density_diffrn 1.919
_exptl_crystal_density_method 'not measured'
_exptl_crystal_description block
_exptl_crystal_F_000 1280
_exptl_crystal_size_max 0.28
_exptl_crystal_size_mid 0.23
_exptl_crystal_size_min 0.19
_refine_diff_density_max 0.645
_refine_diff_density_min -0.594
_refine_diff_density_rms 0.096
_refine_ls_extinction_method none
_refine_ls_goodness_of_fit_ref 1.044
_refine_ls_hydrogen_treatment constr
_refine_ls_matrix_type full
_refine_ls_number_parameters 298
_refine_ls_number_reflns 5233
_refine_ls_number_restraints 4
_refine_ls_restrained_S_all 1.044
_refine_ls_R_factor_all 0.0388
_refine_ls_R_factor_gt 0.0293
_refine_ls_shift/su_max 0.006
_refine_ls_shift/su_mean 0.000
_refine_ls_structure_factor_coef Fsqd
_refine_ls_weighting_details 'calc w=1/[\s^2^(Fo^2^)+(0.0273P)^2^+1.8812P] where P=(Fo^2^+2Fc^2^)/3'
_refine_ls_weighting_scheme calc
_refine_ls_wR_factor_gt 0.0645
_refine_ls_wR_factor_ref 0.0704
_reflns_number_gt 4384
_reflns_number_total 5233
_reflns_threshold_expression >2sigma(I)
_cod_data_source_file c3dt51118a.txt
_cod_data_source_block hct15
_cod_original_sg_symbol_H-M P21/c
_cod_database_code 7023259

loop_
_symmetry_equiv_pos_as_xyz
'x, y, z'
'-x, y+1/2, -z+1/2'
'-x, -y, -z'
'x, -y-1/2, z-1/2'

loop_
_atom_site_label
_atom_site_type_symbol
_atom_site_fract_x
_atom_site_fract_y
_atom_site_fract_z
_atom_site_U_iso_or_equiv
_atom_site_adp_type
_atom_site_occupancy
_atom_site_symmetry_multiplicity
_atom_site_calc_flag
_atom_site_refinement_flags
C1 C 1.0240(4) 0.84010(12) 0.4850(3) 0.0379(8) Uani 1 1 d .
C2 C 1.5185(4) 0.83550(12) 0.9734(3) 0.0334(7) Uani 1 1 d .
C3 C 1.3912(4) 0.86472(11) 0.8472(3) 0.0286(6) Uani 1 1 d .
C4 C 1.2803(4) 0.84058(11) 0.7231(3) 0.0318(7) Uani 1 1 d .
H4 H 1.2900 0.8059 0.7150 0.038 Uiso 1 1 calc R
C5 C 1.1559(4) 0.86733(12) 0.6117(3) 0.0328(7) Uani 1 1 d .
C6 C 1.1473(4) 0.91967(12) 0.6208(3) 0.0332(7) Uani 1 1 d .
H6 H 1.0653 0.9380 0.5461 0.040 Uiso 1 1 calc R
C7 C 1.2618(4) 0.94410(12) 0.7418(3) 0.0316(7) Uani 1 1 d .
C8 C 1.3813(4) 0.91729(11) 0.8559(3) 0.0301(6) Uani 1 1 d .
H8 H 1.4546 0.9341 0.9377 0.036 Uiso 1 1 calc R
C9 C 0.9389(5) 0.68829(12) 0.3053(4) 0.0430(8) Uani 1 1 d .
H9 H 1.0384 0.7008 0.3796 0.052 Uiso 1 1 calc R
C10 C 0.6922(5) 0.68541(12) 0.1351(4) 0.0462(9) Uani 1 1 d .
H10 H 0.5834 0.6937 0.0649 0.055 Uiso 1 1 calc R
C11 C 0.6896(5) 0.59420(13) 0.0732(4) 0.0521(10) Uani 1 1 d .
H11A H 0.7447 0.5888 0.0174 0.063 Uiso 1 1 calc R
H11B H 0.5688 0.5993 0.0102 0.063 Uiso 1 1 calc R
C12 C 0.7129(5) 0.54763(12) 0.1598(4) 0.0404(8) Uani 1 1 d .
C13 C 0.7067(5) 0.54885(13) 0.2827(4) 0.0521(10) Uani 1 1 d .
H13 H 0.6866 0.5794 0.3140 0.063 Uiso 1 1 calc R
C14 C 0.7298(6) 0.50555(14) 0.3597(5) 0.0557(11) Uani 1 1 d .
H14 H 0.7261 0.5074 0.4424 0.067 Uiso 1 1 calc R
C15 C 0.7581(4) 0.45947(12) 0.3157(4) 0.0388(8) Uani 1 1 d .
C16 C 0.7613(6) 0.45799(13) 0.1926(4) 0.0551(11) Uani 1 1 d .
H16 H 0.7777 0.4273 0.1599 0.066 Uiso 1 1 calc R
C17 C 0.7402(6) 0.50161(13) 0.1163(4) 0.0531(10) Uani 1 1 d .
H17 H 0.7448 0.4997 0.0339 0.064 Uiso 1 1 calc R
C18 C 0.7812(6) 0.41331(13) 0.4047(4) 0.0533(10) Uani 1 1 d .
H18A H 0.8546 0.4220 0.5017 0.064 Uiso 1 1 calc R
H18B H 0.6712 0.4034 0.3935 0.064 Uiso 1 1 calc R
C19 C 0.8710(7) 0.30217(16) 0.2860(7) 0.0875(18) Uani 1 1 d .
H19 H 0.8419 0.2709 0.2422 0.105 Uiso 1 1 calc R
C20 C 1.0105(5) 0.36455(14) 0.3864(4) 0.0456(8) Uani 1 1 d .
H20 H 1.0977 0.3881 0.4295 0.055 Uiso 1 1 calc R
Cd1 Cd 0.77181(3) 0.802034(8) 0.23776(2) 0.02905(7) Uani 1 1 d U
I1 I 1.25199(3) 1.023536(8) 0.75309(2) 0.04188(8) Uani 1 1 d .
N1 N 0.8027(4) 0.71769(10) 0.2281(3) 0.0407(7) Uani 1 1 d .
N2 N 0.9212(4) 0.64086(11) 0.2683(3) 0.0488(8) Uani 1 1 d .
N3 N 0.7601(4) 0.63975(10) 0.1574(3) 0.0401(7) Uani 1 1 d .
N4 N 0.8554(4) 0.37054(10) 0.3692(3) 0.0428(7) Uani 1 1 d .
N5 N 0.7617(5) 0.32996(14) 0.3026(5) 0.0806(13) Uani 1 1 d .
N6 N 1.0267(4) 0.32166(11) 0.3359(3) 0.0480(8) Uani 1 1 d .
O1 O 0.8991(3) 0.86552(9) 0.3972(2) 0.0491(6) Uani 1 1 d .
O2 O 1.0399(3) 0.79420(9) 0.4710(3) 0.0553(7) Uani 1 1 d U
O3 O 1.5397(3) 0.78957(9) 0.9638(2) 0.0523(7) Uani 1 1 d .
O4 O 1.5942(3) 0.85967(9) 1.0853(2) 0.0446(6) Uani 1 1 d .
O1W O 0.5660(4) 0.78477(11) 0.3016(3) 0.0704(9) Uani 1 1 d D
H1WA H 0.5616 0.7579 0.3427 0.106 Uiso 1 1 d RD
H1WB H 0.4663 0.7909 0.2346 0.106 Uiso 1 1 d RD

loop_
_atom_site_aniso_label
_atom_site_aniso_U_11
_atom_site_aniso_U_22
_atom_site_aniso_U_33
_atom_site_aniso_U_23
_atom_site_aniso_U_13
_atom_site_aniso_U_12
C1 0.0401(19) 0.0337(17) 0.0304(17) -0.0042(13) 0.0098(15) -0.0062(14)
C2 0.0327(17) 0.0338(17) 0.0271(16) 0.0032(13) 0.0096(14) 0.0061(13)
C3 0.0272(15) 0.0316(15) 0.0201(14) 0.0029(12) 0.0063(12) 0.0009(12)
C4 0.0341(16) 0.0283(15) 0.0258(15) 0.0016(12) 0.0089(13) 0.0012(13)
C5 0.0343(17) 0.0318(16) 0.0241(15) -0.0013(12) 0.0079(14) -0.0011(13)
C6 0.0338(17) 0.0341(16) 0.0196(14) 0.0047(12) 0.0035(13) 0.0032(13)
C7 0.0355(17) 0.0260(14) 0.0262(15) 0.0014(12) 0.0093(14) 0.0021(13)
C8 0.0288(15) 0.0329(16) 0.0167(13) -0.0020(12) 0.0019(12) -0.0015(12)
C9 0.0407(19) 0.0305(17) 0.044(2) 0.0032(14) 0.0100(17) 0.0006(14)
C10 0.049(2) 0.0289(17) 0.041(2) 0.0011(14) 0.0064(17) 0.0033(15)
C11 0.073(3) 0.0287(17) 0.048(2) -0.0069(16) 0.024(2) -0.0019(18)
C12 0.049(2) 0.0273(16) 0.045(2) -0.0049(14) 0.0230(18) -0.0022(15)
C13 0.080(3) 0.0284(17) 0.066(3) -0.0065(17) 0.050(2) -0.0003(18)
C14 0.086(3) 0.040(2) 0.069(3) -0.0050(19) 0.060(3) 0.000(2)
C15 0.044(2) 0.0331(17) 0.045(2) 0.0003(15) 0.0264(17) -0.0003(14)
C16 0.090(3) 0.0285(18) 0.059(2) -0.0045(16) 0.046(2) 0.0065(18)
C17 0.089(3) 0.0354(19) 0.040(2) -0.0019(16) 0.036(2) 0.0077(19)
C18 0.074(3) 0.039(2) 0.066(3) 0.0068(18) 0.050(2) 0.0097(19)
C19 0.090(4) 0.041(2) 0.172(6) -0.035(3) 0.095(4) -0.023(2)
C20 0.044(2) 0.047(2) 0.043(2) -0.0039(16) 0.0188(18) -0.0050(17)
Cd1 0.02860(12) 0.02289(11) 0.02428(12) -0.00002(8) 0.00406(9) 0.00054(9)
I1 0.05481(16) 0.02660(11) 0.03353(13) 0.00105(8) 0.01325(11) 0.00344(9)
N1 0.0464(17) 0.0256(13) 0.0361(15) 0.0011(12) 0.0091(14) 0.0016(12)
N2 0.0460(18) 0.0328(16) 0.0546(19) 0.0024(14) 0.0145(16) 0.0052(13)
N3 0.0506(18) 0.0242(14) 0.0398(16) 0.0002(11) 0.0176(14) -0.0003(12)
N4 0.0518(18) 0.0323(15) 0.0551(19) 0.0044(13) 0.0344(16) 0.0020(13)
N5 0.065(2) 0.054(2) 0.148(4) -0.041(2) 0.072(3) -0.0264(19)
N6 0.0509(19) 0.0358(16) 0.069(2) 0.0029(15) 0.0380(18) 0.0027(14)
O1 0.0432(14) 0.0458(14) 0.0280(12) -0.0096(11) -0.0062(11) 0.0052(12)
O2 0.0634(17) 0.0321(13) 0.0395(14) -0.0075(11) 0.0010(13) -0.0056(12)
O3 0.0662(18) 0.0332(13) 0.0366(14) 0.0036(10) 0.0089(13) 0.0191(12)
O4 0.0489(14) 0.0362(13) 0.0260(12) 0.0015(10) 0.0005(11) 0.0070(11)
O1W 0.0526(17) 0.078(2) 0.088(2) 0.0471(18) 0.0408(17) 0.0186(15)

loop_
_atom_type_symbol
_atom_type_description
_atom_type_scat_dispersion_real
_atom_type_scat_dispersion_imag
_atom_type_scat_source
C C 0.0033 0.0016 'International Tables Vol C Tables 4.2.6.8 and 6.1.1.4'
H H 0.0000 0.0000 'International Tables Vol C Tables 4.2.6.8 and 6.1.1.4'
Cd Cd -0.8075 1.2024 'International Tables Vol C Tables 4.2.6.8 and 6.1.1.4'
I I -0.4742 1.8119 'International Tables Vol C Tables 4.2.6.8 and 6.1.1.4'
N N 0.0061 0.0033 'International Tables Vol C Tables 4.2.6.8 and 6.1.1.4'
O O 0.0106 0.0060 'International Tables Vol C Tables 4.2.6.8 and 6.1.1.4'

loop_
_geom_angle_atom_site_label_1
_geom_angle_atom_site_label_2
_geom_angle_atom_site_label_3
_geom_angle
_geom_angle_site_symmetry_1
_geom_angle_site_symmetry_3
O2 C1 O1 122.7(3) . .
O2 C1 C5 119.9(3) . .
O1 C1 C5 117.4(3) . .
O3 C2 O4 123.4(3) . .
O3 C2 C3 120.0(3) . .
O4 C2 C3 116.6(3) . .
C4 C3 C8 119.0(3) . .
C4 C3 C2 121.7(3) . .
C8 C3 C2 119.3(3) . .
C5 C4 C3 121.1(3) . .
C5 C4 H4 119.5 . .
C3 C4 H4 119.5 . .
C4 C5 C6 119.6(3) . .
C4 C5 C1 120.5(3) . .
C6 C5 C1 119.9(3) . .
C7 C6 C5 119.5(3) . .
C7 C6 H6 120.2 . .
C5 C6 H6 120.2 . .
C6 C7 C8 121.1(3) . .
C6 C7 I1 119.3(2) . .
C8 C7 I1 119.5(2) . .
C7 C8 C3 119.6(3) . .
C7 C8 H8 120.2 . .
C3 C8 H8 120.2 . .
N2 C9 N1 115.1(3) . .
N2 C9 H9 122.5 . .
N1 C9 H9 122.5 . .
N3 C10 N1 110.0(3) . .
N3 C10 H10 125.0 . .
N1 C10 H10 125.0 . .
N3 C11 C12 112.8(3) . .
N3 C11 H11A 109.0 . .
C12 C11 H11A 109.0 . .
N3 C11 H11B 109.0 . .
C12 C11 H11B 109.0 . .
H11A C11 H11B 107.8 . .
C17 C12 C13 117.5(3) . .
C17 C12 C11 119.7(3) . .
C13 C12 C11 122.8(3) . .
C14 C13 C12 121.1(3) . .
C14 C13 H13 119.4 . .
C12 C13 H13 119.4 . .
C13 C14 C15 121.0(3) . .
C13 C14 H14 119.5 . .
C15 C14 H14 119.5 . .
C16 C15 C14 118.0(3) . .
C16 C15 C18 123.7(3) . .
C14 C15 C18 118.3(3) . .
C15 C16 C17 120.9(3) . .
C15 C16 H16 119.5 . .
C17 C16 H16 119.5 . .
C12 C17 C16 121.4(3) . .
C12 C17 H17 119.3 . .
C16 C17 H17 119.3 . .
N4 C18 C15 112.7(3) . .
N4 C18 H18A 109.0 . .
C15 C18 H18A 109.0 . .
N4 C18 H18B 109.0 . .
C15 C18 H18B 109.0 . .
H18A C18 H18B 107.8 . .
N5 C19 N6 115.6(4) . .
N5 C19 H19 122.2 . .
N6 C19 H19 122.2 . .
N6 C20 N4 111.9(3) . .
N6 C20 H20 124.0 . .
N4 C20 H20 124.0 . .
O4 Cd1 N1 133.84(9) 1_454 .
O4 Cd1 O1 88.95(9) 1_454 .
N1 Cd1 O1 137.21(9) . .
O4 Cd1 O1W 88.92(10) 1_454 .
N1 Cd1 O1W 87.37(11) . .
O1 Cd1 O1W 94.84(11) . .
O4 Cd1 N6 88.67(10) 1_454 2_755
N1 Cd1 N6 93.92(11) . 2_755
O1 Cd1 N6 85.65(10) . 2_755
O1W Cd1 N6 177.53(10) . 2_755
O4 Cd1 O2 142.08(8) 1_454 .
N1 Cd1 O2 83.63(9) . .
O1 Cd1 O2 53.88(8) . .
O1W Cd1 O2 100.32(10) . .
N6 Cd1 O2 81.93(11) 2_755 .
C10 N1 C9 102.8(3) . .
C10 N1 Cd1 127.5(2) . .
C9 N1 Cd1 129.5(2) . .
C9 N2 N3 102.4(3) . .
C10 N3 N2 109.8(3) . .
C10 N3 C11 128.2(3) . .
N2 N3 C11 121.8(3) . .
C20 N4 N5 108.6(3) . .
C20 N4 C18 129.9(3) . .
N5 N4 C18 121.4(3) . .
C19 N5 N4 102.4(3) . .
C20 N6 C19 101.5(3) . .
C20 N6 Cd1 126.8(2) . 2_745
C19 N6 Cd1 126.6(3) . 2_745
C1 O1 Cd1 96.9(2) . .
C1 O2 Cd1 86.3(2) . .
C2 O4 Cd1 103.56(19) . 1_656
Cd1 O1W H1WA 125.1 . .
Cd1 O1W H1WB 110.8 . .
H1WA O1W H1WB 108.4 . .

loop_
_geom_bond_atom_site_label_1
_geom_bond_atom_site_label_2
_geom_bond_distance
_geom_bond_site_symmetry_2
C1 O2 1.242(4) .
C1 O1 1.260(4) .
C1 C5 1.502(4) .
C2 O3 1.243(4) .
C2 O4 1.255(4) .
C2 C3 1.513(4) .
C3 C4 1.393(4) .
C3 C8 1.401(4) .
C4 C5 1.385(4) .
C4 H4 0.9300 .
C5 C6 1.394(4) .
C6 C7 1.384(4) .
C6 H6 0.9300 .
C7 C8 1.385(4) .
C7 I1 2.111(3) .
C8 H8 0.9300 .
C9 N2 1.306(4) .
C9 N1 1.345(4) .
C9 H9 0.9300 .
C10 N3 1.321(4) .
C10 N1 1.331(4) .
C10 H10 0.9300 .
C11 N3 1.464(4) .
C11 C12 1.510(5) .
C11 H11A 0.9700 .
C11 H11B 0.9700 .
C12 C17 1.375(5) .
C12 C13 1.383(5) .
C13 C14 1.380(5) .
C13 H13 0.9300 .
C14 C15 1.381(5) .
C14 H14 0.9300 .
C15 C16 1.372(5) .
C15 C18 1.517(5) .
C16 C17 1.386(5) .
C16 H16 0.9300 .
C17 H17 0.9300 .
C18 N4 1.461(4) .
C18 H18A 0.9700 .
C18 H18B 0.9700 .
C19 N5 1.309(5) .
C19 N6 1.331(5) .
C19 H19 0.9300 .
C20 N6 1.304(4) .
C20 N4 1.320(5) .
C20 H20 0.9300 .
Cd1 O4 2.253(2) 1_454
Cd1 N1 2.259(3) .
Cd1 O1 2.293(2) .
Cd1 O1W 2.322(3) .
Cd1 N6 2.375(3) 2_755
Cd1 O2 2.530(2) .
N2 N3 1.364(4) .
N4 N5 1.340(4) .
N6 Cd1 2.375(3) 2_745
O4 Cd1 2.253(2) 1_656
O1W H1WA 0.8536 .
O1W H1WB 0.8530 .

loop_
_geom_torsion_atom_site_label_1
_geom_torsion_atom_site_label_2
_geom_torsion_atom_site_label_3
_geom_torsion_atom_site_label_4
_geom_torsion
_geom_torsion_site_symmetry_1
_geom_torsion_site_symmetry_4
O3 C2 C3 C4 8.2(5) . .
O4 C2 C3 C4 -169.7(3) . .
O3 C2 C3 C8 -173.4(3) . .
O4 C2 C3 C8 8.7(5) . .
C8 C3 C4 C5 -3.3(5) . .
C2 C3 C4 C5 175.1(3) . .
C3 C4 C5 C6 3.6(5) . .
C3 C4 C5 C1 -172.6(3) . .
O2 C1 C5 C4 -10.3(5) . .
O1 C1 C5 C4 168.9(3) . .
O2 C1 C5 C6 173.5(3) . .
O1 C1 C5 C6 -7.2(5) . .
C4 C5 C6 C7 -0.9(5) . .
C1 C5 C6 C7 175.3(3) . .
C5 C6 C7 C8 -2.1(5) . .
C5 C6 C7 I1 178.5(2) . .
C6 C7 C8 C3 2.5(5) . .
I1 C7 C8 C3 -178.2(2) . .
C4 C3 C8 C7 0.2(5) . .
C2 C3 C8 C7 -178.2(3) . .
N3 C11 C12 C17 -146.0(4) . .
N3 C11 C12 C13 34.5(5) . .
C17 C12 C13 C14 1.0(6) . .
C11 C12 C13 C14 -179.5(4) . .
C12 C13 C14 C15 -0.6(7) . .
C13 C14 C15 C16 -0.5(6) . .
C13 C14 C15 C18 -179.6(4) . .
C14 C15 C16 C17 1.4(7) . .
C18 C15 C16 C17 -179.6(4) . .
C13 C12 C17 C16 -0.1(6) . .
C11 C12 C17 C16 -179.6(4) . .
C15 C16 C17 C12 -1.1(7) . .
C16 C15 C18 N4 16.7(6) . .
C14 C15 C18 N4 -164.3(4) . .
N3 C10 N1 C9 0.3(4) . .
N3 C10 N1 Cd1 175.5(2) . .
N2 C9 N1 C10 -0.4(5) . .
N2 C9 N1 Cd1 -175.5(3) . .
O4 Cd1 N1 C10 -15.8(4) 1_454 .
O1 Cd1 N1 C10 164.4(3) . .
O1W Cd1 N1 C10 70.2(3) . .
N6 Cd1 N1 C10 -107.7(3) 2_755 .
O2 Cd1 N1 C10 170.9(3) . .
O4 Cd1 N1 C9 158.1(3) 1_454 .
O1 Cd1 N1 C9 -21.6(4) . .
O1W Cd1 N1 C9 -115.9(3) . .
N6 Cd1 N1 C9 66.2(3) 2_755 .
O2 Cd1 N1 C9 -15.2(3) . .
N1 C9 N2 N3 0.3(4) . .
N1 C10 N3 N2 -0.1(4) . .
N1 C10 N3 C11 -174.2(3) . .
C9 N2 N3 C10 -0.1(4) . .
C9 N2 N3 C11 174.4(3) . .
C12 C11 N3 C10 -137.4(4) . .
C12 C11 N3 N2 49.2(5) . .
N6 C20 N4 N5 -0.6(5) . .
N6 C20 N4 C18 -177.3(3) . .
C15 C18 N4 C20 68.7(5) . .
C15 C18 N4 N5 -107.7(4) . .
N6 C19 N5 N4 -0.3(7) . .
C20 N4 N5 C19 0.5(5) . .
C18 N4 N5 C19 177.5(4) . .
N4 C20 N6 C19 0.4(5) . .
N4 C20 N6 Cd1 156.3(2) . 2_745
N5 C19 N6 C20 -0.1(6) . .
N5 C19 N6 Cd1 -156.0(4) . 2_745
O2 C1 O1 Cd1 -4.0(4) . .
C5 C1 O1 Cd1 176.8(3) . .
O4 Cd1 O1 C1 -169.9(2) 1_454 .
N1 Cd1 O1 C1 9.9(3) . .
O1W Cd1 O1 C1 101.3(2) . .
N6 Cd1 O1 C1 -81.1(2) 2_755 .
O2 Cd1 O1 C1 2.0(2) . .
O1 C1 O2 Cd1 3.6(4) . .
C5 C1 O2 Cd1 -177.2(3) . .
O4 Cd1 O2 C1 11.1(3) 1_454 .
N1 Cd1 O2 C1 -176.7(2) . .
O1 Cd1 O2 C1 -2.1(2) . .
O1W Cd1 O2 C1 -90.5(2) . .
N6 Cd1 O2 C1 88.4(2) 2_755 .
O3 C2 O4 Cd1 3.8(4) . 1_656
C3 C2 O4 Cd1 -178.4(2) . 1_656
